data_7215752
loop_
_publ_author_name
'Sankararaman, Sethuraman'
'V, Ramkumar'
'Sureshbabu, Beemineni'

_publ_section_title
;
 Substituent effect on the formation of helical to layered hydrogen bond
 network in hydroxyl and carboxyl substituted 1-aryl-1H-1,2,3-triazoles.
;
_journal_name_full CrystEngComm
_journal_paper_doi 10.1039/c4ce00738g
_journal_year 2014
_chemical_formula_moiety 'C9 H7 N3 O3'
_chemical_formula_sum 'C9 H7 N3 O3'
_chemical_formula_weight 205.18
_chemical_name_systematic
;

 ?

;
_space_group_IT_number 14
_symmetry_cell_setting monoclinic
_symmetry_space_group_name_Hall '-P 2ybc'
_symmetry_space_group_name_H-M 'P 1 21/c 1'
_atom_sites_solution_hydrogens geom
_atom_sites_solution_primary direct
_atom_sites_solution_secondary difmap
_audit_creation_method SHELXL-97
_cell_angle_alpha 90.00
_cell_angle_beta 107.607(2)
_cell_angle_gamma 90.00
_cell_formula_units_Z 4
_cell_length_a 14.5117(7)
_cell_length_b 5.1416(2)
_cell_length_c 12.3092(6)
_cell_measurement_reflns_used 2450
_cell_measurement_temperature 298(2)
_cell_measurement_theta_max 31.59
_cell_measurement_theta_min 2.95
_cell_volume 875.41(7)
_computing_cell_refinement 'APEXII/SAINT, Bruker,2004'
_computing_data_collection 'APEXII, Bruker,2004'
_computing_data_reduction 'SAINT PLUS/XPREP, Bruker,2004'
_computing_molecular_graphics 'ORTEP-3   (Farrugia, 1997)'
_computing_publication_material 'SHELXL-97  (Sheldrick, 2008)'
_computing_structure_refinement 'SHELXL-97  (Sheldrick, 2008)'
_computing_structure_solution 'SHELXS-97  (Sheldrick, 2008)'
_diffrn_ambient_temperature 298(2)
_diffrn_measured_fraction_theta_full 0.990
_diffrn_measured_fraction_theta_max 0.990
_diffrn_measurement_device_type 'Bruker APEXII CCD area detector'
_diffrn_measurement_method 'phi and omega scans'
_diffrn_radiation_monochromator graphite
_diffrn_radiation_source 'fine-focus sealed tube'
_diffrn_radiation_type MoK\a
_diffrn_radiation_wavelength 0.71073
_diffrn_reflns_av_R_equivalents 0.0170
_diffrn_reflns_av_sigmaI/netI 0.0172
_diffrn_reflns_limit_h_max 17
_diffrn_reflns_limit_h_min -16
_diffrn_reflns_limit_k_max 5
_diffrn_reflns_limit_k_min -5
_diffrn_reflns_limit_l_max 14
_diffrn_reflns_limit_l_min -14
_diffrn_reflns_number 5304
_diffrn_reflns_theta_full 25.00
_diffrn_reflns_theta_max 25.00
_diffrn_reflns_theta_min 2.95
_exptl_absorpt_coefficient_mu 0.121
_exptl_absorpt_correction_T_max 0.9880
_exptl_absorpt_correction_T_min 0.9704
_exptl_absorpt_correction_type multi-scan
_exptl_absorpt_process_details ' SADABS (Bruker,2004)'
_exptl_crystal_colour colourless
_exptl_crystal_density_diffrn 1.557
_exptl_crystal_density_method 'not measured'
_exptl_crystal_description Rectangular
_exptl_crystal_F_000 424
_exptl_crystal_size_max 0.25
_exptl_crystal_size_mid 0.15
_exptl_crystal_size_min 0.10
_refine_diff_density_max 0.148
_refine_diff_density_min -0.178
_refine_diff_density_rms 0.037
_refine_ls_extinction_method none
_refine_ls_goodness_of_fit_ref 0.907
_refine_ls_hydrogen_treatment mixed
_refine_ls_matrix_type full
_refine_ls_number_parameters 144
_refine_ls_number_reflns 1521
_refine_ls_number_restraints 1
_refine_ls_restrained_S_all 0.910
_refine_ls_R_factor_all 0.0395
_refine_ls_R_factor_gt 0.0323
_refine_ls_shift/su_max 0.000
_refine_ls_shift/su_mean 0.000
_refine_ls_structure_factor_coef Fsqd
_refine_ls_weighting_details 'calc w=1/[\s^2^(Fo^2^)+(0.1000P)^2^+0.1258P] where P=(Fo^2^+2Fc^2^)/3'
_refine_ls_weighting_scheme calc
_refine_ls_wR_factor_gt 0.1036
_refine_ls_wR_factor_ref 0.1186
_reflns_number_gt 1300
_reflns_number_total 1521
_reflns_threshold_expression >2sigma(I)
_cod_data_source_file c4ce00738g1.cif
_cod_data_source_block new
_cod_depositor_comments
;
The following automatic conversions were performed:

'_symmetry_cell_setting' value 'Monoclinic' changed to 'monoclinic'
according to
/usr/data/users/saulius/crontab/automatic-downloads/rss-feeds/RSC/lib/dictionaries/cif_core.dic
dictionary named 'cif_core.dic' version 2.4.2 from 2011-04-26.

Automatic conversion script
Id: cif_fix_values 2281 2013-09-26 08:29:07Z andrius 
;
_cod_original_sg_symbol_H-M P2(1)/c
_cod_database_code 7215752

loop_
_symmetry_equiv_pos_as_xyz
'x, y, z'
'-x, y+1/2, -z+1/2'
'-x, -y, -z'
'x, -y-1/2, z-1/2'

loop_
_atom_site_label
_atom_site_type_symbol
_atom_site_fract_x
_atom_site_fract_y
_atom_site_fract_z
_atom_site_U_iso_or_equiv
_atom_site_adp_type
_atom_site_occupancy
_atom_site_symmetry_multiplicity
_atom_site_calc_flag
_atom_site_refinement_flags
C1 C 0.12585(12) 0.8697(3) 0.28690(13) 0.0344(4) Uani 1 1 d .
H1 H 0.1193 0.9907 0.2289 0.041 Uiso 1 1 calc R
C2 C 0.06684(12) 0.8833(3) 0.35636(15) 0.0385(4) Uani 1 1 d .
H2 H 0.0203 1.0130 0.3456 0.046 Uiso 1 1 calc R
C3 C 0.07806(12) 0.7013(3) 0.44194(15) 0.0377(4) Uani 1 1 d .
H3 H 0.0386 0.7101 0.4889 0.045 Uiso 1 1 calc R
C4 C 0.14645(11) 0.5067(3) 0.45945(14) 0.0337(4) Uani 1 1 d .
H4 H 0.1523 0.3857 0.5173 0.040 Uiso 1 1 calc R
C5 C 0.20692(10) 0.4916(3) 0.39027(13) 0.0281(4) Uani 1 1 d .
C6 C 0.19451(10) 0.6760(3) 0.30404(12) 0.0278(4) Uani 1 1 d .
C7 C 0.35141(11) 0.7274(3) 0.13188(12) 0.0295(4) Uani 1 1 d .
C8 C 0.32207(11) 0.8270(3) 0.21885(13) 0.0301(4) Uani 1 1 d .
H8 H 0.3443 0.9767 0.2611 0.036 Uiso 1 1 calc R
C9 C 0.42076(11) 0.8338(3) 0.07802(14) 0.0333(4) Uani 1 1 d .
N1 N 0.25417(9) 0.6617(2) 0.22997(10) 0.0284(3) Uani 1 1 d .
N2 N 0.24084(10) 0.4653(2) 0.15304(11) 0.0351(4) Uani 1 1 d .
N3 N 0.30009(10) 0.5074(3) 0.09373(12) 0.0340(4) Uani 1 1 d .
O1 O 0.27786(8) 0.3130(2) 0.40321(10) 0.0367(3) Uani 1 1 d .
O2 O 0.46663(9) 1.0364(3) 0.12509(11) 0.0506(4) Uani 1 1 d D
O3 O 0.42943(9) 0.7273(2) -0.00979(10) 0.0442(4) Uani 1 1 d .
H1O H 0.2834(15) 0.216(4) 0.465(2) 0.061(6) Uiso 1 1 d .
H2O H 0.505(2) 1.109(8) 0.082(3) 0.177(17) Uiso 1 1 d D

loop_
_atom_site_aniso_label
_atom_site_aniso_U_11
_atom_site_aniso_U_22
_atom_site_aniso_U_33
_atom_site_aniso_U_23
_atom_site_aniso_U_13
_atom_site_aniso_U_12
C1 0.0410(9) 0.0303(8) 0.0312(8) 0.0020(6) 0.0098(7) -0.0001(7)
C2 0.0367(9) 0.0345(9) 0.0461(10) -0.0029(8) 0.0152(7) 0.0034(7)
C3 0.0378(9) 0.0398(10) 0.0419(10) -0.0075(7) 0.0216(8) -0.0055(7)
C4 0.0400(9) 0.0330(9) 0.0319(9) 0.0017(6) 0.0166(7) -0.0057(7)
C5 0.0303(8) 0.0262(8) 0.0277(8) -0.0029(6) 0.0086(6) -0.0041(6)
C6 0.0327(8) 0.0276(8) 0.0245(8) -0.0029(6) 0.0111(6) -0.0048(6)
C7 0.0310(8) 0.0304(8) 0.0276(8) 0.0009(6) 0.0096(6) 0.0016(6)
C8 0.0341(8) 0.0297(8) 0.0267(8) -0.0008(6) 0.0095(6) -0.0043(6)
C9 0.0311(8) 0.0376(9) 0.0322(8) 0.0016(7) 0.0113(7) 0.0022(7)
N1 0.0366(7) 0.0262(7) 0.0247(6) -0.0017(5) 0.0130(5) -0.0026(5)
N2 0.0485(8) 0.0299(7) 0.0315(7) -0.0049(6) 0.0189(6) -0.0065(6)
N3 0.0427(8) 0.0318(8) 0.0312(7) -0.0026(5) 0.0166(6) -0.0012(6)
O1 0.0433(7) 0.0343(7) 0.0374(7) 0.0085(5) 0.0193(5) 0.0058(5)
O2 0.0512(8) 0.0610(9) 0.0461(8) -0.0136(6) 0.0246(6) -0.0222(6)
O3 0.0477(7) 0.0494(8) 0.0442(8) -0.0076(6) 0.0269(6) -0.0022(6)

loop_
_atom_type_symbol
_atom_type_description
_atom_type_scat_dispersion_real
_atom_type_scat_dispersion_imag
_atom_type_scat_source
C C 0.0033 0.0016 'International Tables Vol C Tables 4.2.6.8 and 6.1.1.4'
H H 0.0000 0.0000 'International Tables Vol C Tables 4.2.6.8 and 6.1.1.4'
N N 0.0061 0.0033 'International Tables Vol C Tables 4.2.6.8 and 6.1.1.4'
O O 0.0106 0.0060 'International Tables Vol C Tables 4.2.6.8 and 6.1.1.4'

loop_
_geom_angle_atom_site_label_1
_geom_angle_atom_site_label_2
_geom_angle_atom_site_label_3
_geom_angle
C6 C1 C2 119.71(14)
C6 C1 H1 120.1
C2 C1 H1 120.1
C3 C2 C1 119.02(15)
C3 C2 H2 120.5
C1 C2 H2 120.5
C4 C3 C2 121.59(15)
C4 C3 H3 119.2
C2 C3 H3 119.2
C3 C4 C5 119.98(14)
C3 C4 H4 120.0
C5 C4 H4 120.0
O1 C5 C6 118.03(13)
O1 C5 C4 124.18(14)
C6 C5 C4 117.78(13)
C1 C6 C5 121.91(13)
C1 C6 N1 119.07(13)
C5 C6 N1 119.01(13)
N3 C7 C8 108.37(13)
N3 C7 C9 122.23(14)
C8 C7 C9 129.29(15)
N1 C8 C7 104.81(13)
N1 C8 H8 127.6
C7 C8 H8 127.6
O3 C9 O2 125.02(14)
O3 C9 C7 119.28(15)
O2 C9 C7 115.68(14)
C8 N1 N2 110.78(12)
C8 N1 C6 129.48(12)
N2 N1 C6 119.64(11)
N3 N2 N1 106.76(11)
N2 N3 C7 109.29(13)
C5 O1 H1O 110.5(14)
C9 O2 H2O 112(3)

loop_
_geom_bond_atom_site_label_1
_geom_bond_atom_site_label_2
_geom_bond_distance
C1 C6 1.379(2)
C1 C2 1.383(2)
C1 H1 0.9300
C2 C3 1.381(2)
C2 H2 0.9300
C3 C4 1.379(2)
C3 H3 0.9300
C4 C5 1.398(2)
C4 H4 0.9300
C5 O1 1.3525(18)
C5 C6 1.393(2)
C6 N1 1.4364(18)
C7 N3 1.358(2)
C7 C8 1.366(2)
C7 C9 1.468(2)
C8 N1 1.3393(19)
C8 H8 0.9300
C9 O3 1.2515(19)
C9 O2 1.277(2)
N1 N2 1.3576(18)
N2 N3 1.3035(17)
O1 H1O 0.89(2)
O2 H2O 0.955(19)

loop_
_geom_hbond_atom_site_label_D
_geom_hbond_atom_site_label_H
_geom_hbond_atom_site_label_A
_geom_hbond_distance_DH
_geom_hbond_distance_HA
_geom_hbond_distance_DA
_geom_hbond_angle_DHA
_geom_hbond_site_symmetry_A
O1 H1O N3 0.89(2) 1.92(2) 2.8038(17) 177(2) 4_566
O2 H2O O3 0.955(19) 1.71(2) 2.6574(16) 173(4) 3_675

loop_
_geom_torsion_atom_site_label_1
_geom_torsion_atom_site_label_2
_geom_torsion_atom_site_label_3
_geom_torsion_atom_site_label_4
_geom_torsion
C6 C1 C2 C3 0.0(2)
C1 C2 C3 C4 -0.1(2)
C2 C3 C4 C5 0.5(2)
C3 C4 C5 O1 177.90(14)
C3 C4 C5 C6 -0.7(2)
C2 C1 C6 C5 -0.3(2)
C2 C1 C6 N1 178.95(13)
O1 C5 C6 C1 -178.09(13)
C4 C5 C6 C1 0.6(2)
O1 C5 C6 N1 2.7(2)
C4 C5 C6 N1 -178.61(13)
N3 C7 C8 N1 0.22(17)
C9 C7 C8 N1 176.38(15)
N3 C7 C9 O3 4.0(2)
C8 C7 C9 O3 -171.69(15)
N3 C7 C9 O2 -177.54(14)
C8 C7 C9 O2 6.8(2)
C7 C8 N1 N2 -0.09(17)
C7 C8 N1 C6 -176.34(14)
C1 C6 N1 C8 67.0(2)
C5 C6 N1 C8 -113.72(16)
C1 C6 N1 N2 -108.92(16)
C5 C6 N1 N2 70.31(19)
C8 N1 N2 N3 -0.08(17)
C6 N1 N2 N3 176.59(12)
N1 N2 N3 C7 0.22(17)
C8 C7 N3 N2 -0.28(18)
C9 C7 N3 N2 -176.77(14)
